data_4322107
loop_
_publ_author_name
'Guy N. Richardson'
'Udo Brand'
'Heinrich Vahrenkamp'

_publ_section_title
;
 Linear and Bent M(\m-CN)Pt(\m-CN)M Chains: Probes for Remote Metal-Metal
 Interactions
;
_journal_name_full 'Inorganic Chemistry'
_journal_page_first 3070
_journal_page_last 3079
_journal_paper_doi 10.1021/ic981384l
_journal_volume 38
_journal_year 1999
_chemical_formula_sum 'C86 H92 F12 Fe2 N4 O4 P4 Pt Sb2'
_chemical_formula_weight 2147.81
_chemical_name_common trans-diironcyanide-platinum(II)di-pyridine
_chemical_name_systematic
; 
 ? 
;
_space_group_IT_number 2
_symmetry_cell_setting triclinic
_symmetry_space_group_name_Hall '-P 1'
_symmetry_space_group_name_H-M 'P -1'
_atom_sites_solution_hydrogens geom
_atom_sites_solution_primary direct
_atom_sites_solution_secondary difmap
_audit_creation_method SHELXL-97
_cell_angle_alpha 95.03(3)
_cell_angle_beta 91.25(3)
_cell_angle_gamma 94.73(3)
_cell_formula_units_Z 1
_cell_length_a 11.846(2)
_cell_length_b 11.918(2)
_cell_length_c 15.130(3)
_cell_measurement_temperature 293(2)
_cell_volume 2119.7(7)
_computing_publication_material 'SHELXL-97 (Sheldrick, 1997)'
_computing_structure_refinement 'SHELXL-97 (Sheldrick, 1997)'
_computing_structure_solution 'SHELXS-97 (Sheldrick, 1990)'
_diffrn_ambient_temperature 293(2)
_diffrn_measured_fraction_theta_full 0.921
_diffrn_measured_fraction_theta_max 0.921
_diffrn_measurement_device_type NONIUS-TURBO-CAD4
_diffrn_measurement_method Omega-2Theta
_diffrn_radiation_monochromator graphite
_diffrn_radiation_source 'fine-focus sealed tube'
_diffrn_radiation_type MoK\a
_diffrn_radiation_wavelength 0.71073
_diffrn_reflns_av_R_equivalents 0.0185
_diffrn_reflns_av_sigmaI/netI 0.0076
_diffrn_reflns_limit_h_max 12
_diffrn_reflns_limit_h_min -12
_diffrn_reflns_limit_k_max 12
_diffrn_reflns_limit_k_min -12
_diffrn_reflns_limit_l_max 15
_diffrn_reflns_limit_l_min 0
_diffrn_reflns_number 5368
_diffrn_reflns_theta_full 22.53
_diffrn_reflns_theta_max 22.53
_diffrn_reflns_theta_min 3.07
_diffrn_standards_interval_count 'OCR every 200 refl.'
_diffrn_standards_interval_time 'ICR every 1800s'
_diffrn_standards_number 2
_exptl_absorpt_coefficient_mu 2.761
_exptl_absorpt_correction_T_max 0.791
_exptl_absorpt_correction_T_min 0.614
_exptl_absorpt_correction_type empirical
_exptl_crystal_colour yellow
_exptl_crystal_density_diffrn 1.683
_exptl_crystal_density_meas ?
_exptl_crystal_density_method 'not measured'
_exptl_crystal_description prism
_exptl_crystal_F_000 1068
_exptl_crystal_size_max 0.4
_exptl_crystal_size_mid 0.4
_exptl_crystal_size_min 0.3
_refine_diff_density_max 2.344
_refine_diff_density_min -3.617
_refine_diff_density_rms 0.167
_refine_ls_extinction_method none
_refine_ls_goodness_of_fit_ref 1.107
_refine_ls_hydrogen_treatment Riding-Model
_refine_ls_matrix_type full
_refine_ls_number_parameters 520
_refine_ls_number_reflns 5135
_refine_ls_number_restraints 0
_refine_ls_restrained_S_all 1.107
_refine_ls_R_factor_all 0.0405
_refine_ls_R_factor_gt 0.0402
_refine_ls_shift/su_max 0.003
_refine_ls_shift/su_mean 0.001
_refine_ls_structure_factor_coef Fsqd
_refine_ls_weighting_details 'w=1/[\s^2^(Fo^2^)+(0.0863P)^2^+3.1908P] where P=(Fo^2^+2Fc^2^)/3'
_refine_ls_weighting_scheme calc
_refine_ls_wR_factor_gt 0.1102
_refine_ls_wR_factor_ref 0.1108
_reflns_number_gt 5107
_reflns_number_total 5135
_reflns_threshold_expression >2sigma(I)
_cod_data_source_file ic981384l_3.cif
_cod_data_source_block g6
_cod_depositor_comments
;
The following automatic conversions were performed:

'_exptl_crystal_density_meas' value 'not measured' was changed to '?'
- the value is perceived as not measured.

Automatic conversion script
Id: cif_fix_values 3008 2015-01-20 13:52:24Z robertas 

The following automatic conversions were performed:

'_refine_ls_weighting_scheme' value 'calc
w=1/[\s^2^(Fo^2^)+(0.0863P)^2^+3.1908P] where P=(Fo^2^+2Fc^2^)/3' was
changed to 'calc'. New tag '_refine_ls_weighting_details' was
created. The value of the new tag was set to
'w=1/[\s^2^(Fo^2^)+(0.0863P)^2^+3.1908P] where P=(Fo^2^+2Fc^2^)/3'.

Automatic conversion script
Id: cif_fix_values 3143 2015-03-26 13:38:13Z robertas 
;
_cod_database_code 4322107

loop_
_symmetry_equiv_pos_as_xyz
'x, y, z'
'-x, -y, -z'

loop_
_atom_site_label
_atom_site_type_symbol
_atom_site_fract_x
_atom_site_fract_y
_atom_site_fract_z
_atom_site_U_iso_or_equiv
_atom_site_adp_type
_atom_site_occupancy
_atom_site_calc_flag
_atom_site_refinement_flags
_atom_site_disorder_assembly
_atom_site_disorder_group
Pt1 Pt 0.0000 0.0000 0.0000 0.01765(15) Uani 1 d S . .
Fe1 Fe 0.25799(5) 0.08328(6) 0.26161(5) 0.0164(2) Uani 1 d . . .
P1 P 0.14503(10) 0.21851(11) 0.27492(9) 0.0187(3) Uani 1 d . . .
P2 P 0.14758(10) -0.00575(11) 0.35043(8) 0.0176(3) Uani 1 d . . .
C9 C 0.3999(5) 0.1243(5) 0.1874(4) 0.0344(15) Uani 1 d . . .
H9A H 0.3995 0.1529 0.1300 0.080 Uiso 1 d R . .
C20 C 0.1661(4) 0.3380(4) 0.3598(3) 0.0236(12) Uani 1 d . . .
C36 C 0.0856(5) -0.3139(5) 0.2092(4) 0.0337(14) Uani 1 d . . .
H36A H 0.1227 -0.3580 0.1642 0.080 Uiso 1 d R . .
C31 C 0.2426(4) 0.0561(5) 0.5199(3) 0.0267(13) Uani 1 d . . .
H31A H 0.2349 0.1317 0.5048 0.080 Uiso 1 d R . .
C11 C 0.4081(4) 0.1132(5) 0.3374(4) 0.0277(13) Uani 1 d . . .
H11A H 0.4141 0.1344 0.4001 0.080 Uiso 1 d R . .
C10 C 0.4089(4) 0.1887(5) 0.2701(4) 0.0297(13) Uani 1 d . . .
H10A H 0.4147 0.2697 0.2793 0.080 Uiso 1 d R . .
C17 C 0.0893(6) 0.3909(5) 0.0195(4) 0.0442(17) Uani 1 d . . .
H17A H 0.0789 0.4264 -0.0343 0.080 Uiso 1 d R . .
C19 C 0.2099(5) 0.3389(5) 0.1337(4) 0.0338(14) Uani 1 d . . .
H19A H 0.2846 0.3391 0.1596 0.080 Uiso 1 d R . .
N2 N 0.1022(4) 0.0065(4) 0.1040(3) 0.0224(10) Uani 1 d . . .
C35 C -0.0142(5) -0.3573(5) 0.2423(4) 0.0330(14) Uani 1 d . . .
H35A H -0.0487 -0.4293 0.2176 0.080 Uiso 1 d R . .
C32 C 0.0807(4) -0.1450(4) 0.3088(3) 0.0221(11) Uani 1 d . . .
C25 C 0.0939(5) 0.4248(5) 0.3616(4) 0.0320(13) Uani 1 d . . .
H25A H 0.0366 0.4243 0.3157 0.080 Uiso 1 d R . .
C14 C 0.1179(4) 0.2888(4) 0.1755(3) 0.0219(12) Uani 1 d . . .
C30 C 0.2906(5) 0.0393(5) 0.6016(4) 0.0335(14) Uani 1 d . . .
H30A H 0.3150 0.1027 0.6430 0.080 Uiso 1 d R . .
C23 C 0.1830(6) 0.5140(5) 0.4942(4) 0.0432(16) Uani 1 d . . .
H23A H 0.1859 0.5724 0.5423 0.080 Uiso 1 d R . .
C37 C 0.1334(5) -0.2071(5) 0.2414(4) 0.0280(13) Uani 1 d . . .
H37A H 0.2021 -0.1765 0.2169 0.080 Uiso 1 d R . .
C24 C 0.1046(6) 0.5115(5) 0.4273(4) 0.0370(15) Uani 1 d . . .
H24A H 0.0556 0.5716 0.4263 0.080 Uiso 1 d R . .
C8 C 0.3953(4) 0.0087(5) 0.2041(4) 0.0330(14) Uani 1 d . . .
H8A H 0.3893 -0.0546 0.1598 0.080 Uiso 1 d R . .
C22 C 0.2581(6) 0.4302(5) 0.4933(4) 0.0404(15) Uani 1 d . . .
H22A H 0.3165 0.4327 0.5387 0.080 Uiso 1 d R . .
C33 C -0.0186(4) -0.1908(5) 0.3424(4) 0.0282(13) Uani 1 d . . .
H33A H -0.0548 -0.1494 0.3895 0.080 Uiso 1 d R . .
C6 C 0.1639(4) 0.0328(4) 0.1656(4) 0.0202(11) Uani 1 d . . .
C18 C 0.1948(6) 0.3899(5) 0.0559(4) 0.0403(16) Uani 1 d . . .
H18A H 0.2588 0.4244 0.0275 0.080 Uiso 1 d R . .
C27 C 0.2198(5) -0.1427(5) 0.4807(4) 0.0291(13) Uani 1 d . . .
H27A H 0.1975 -0.2062 0.4387 0.080 Uiso 1 d R . .
C21 C 0.2495(5) 0.3439(5) 0.4268(4) 0.0283(13) Uani 1 d . . .
H21A H 0.3022 0.2867 0.4261 0.080 Uiso 1 d R . .
C29 C 0.3027(5) -0.0704(5) 0.6226(4) 0.0356(14) Uani 1 d . . .
H29A H 0.3365 -0.0830 0.6787 0.080 Uiso 1 d R . .
C28 C 0.2671(5) -0.1591(6) 0.5634(4) 0.0375(16) Uani 1 d . . .
H28A H 0.2737 -0.2347 0.5789 0.080 Uiso 1 d R . .
C7 C 0.4002(4) 0.0024(5) 0.2957(4) 0.0304(13) Uani 1 d . . .
H7A H 0.4000 -0.0658 0.3250 0.080 Uiso 1 d R . .
C16 C -0.0039(6) 0.3414(5) 0.0599(4) 0.0420(16) Uani 1 d . . .
H16A H -0.0782 0.3421 0.0335 0.080 Uiso 1 d R . .
C34 C -0.0651(5) -0.2976(5) 0.3090(4) 0.0342(14) Uani 1 d . . .
H34A H -0.1338 -0.3295 0.3329 0.080 Uiso 1 d R . .
C15 C 0.0112(5) 0.2904(5) 0.1374(4) 0.0326(14) Uani 1 d . . .
H15A H -0.0530 0.2555 0.1653 0.080 Uiso 1 d R . .
C26 C 0.2057(4) -0.0343(4) 0.4593(3) 0.0214(12) Uani 1 d . . .
Sb1 Sb 0.68094(3) 0.41530(3) 0.23136(3) 0.03057(17) Uani 1 d . . .
F2 F 0.6133(3) 0.3733(4) 0.3351(3) 0.0533(11) Uani 1 d . . .
F6 F 0.8233(3) 0.4190(3) 0.2884(3) 0.0505(10) Uani 1 d . . .
F5 F 0.5385(3) 0.4098(4) 0.1752(3) 0.0572(11) Uani 1 d . . .
F4 F 0.6717(3) 0.5659(3) 0.2731(3) 0.0585(10) Uani 1 d . . .
F1 F 0.6918(4) 0.2660(4) 0.1909(3) 0.0778(14) Uani 1 d . . .
N1 N 0.1358(4) 0.0415(4) -0.0733(3) 0.0212(10) Uani 1 d . . .
C12 C 0.0058(4) 0.1525(5) 0.3041(4) 0.0228(12) Uani 1 d . . .
H12A H -0.0281 0.1056 0.2541 0.080 Uiso 1 d R . .
H12B H -0.0442 0.2093 0.3218 0.080 Uiso 1 d R . .
F3 F 0.7498(4) 0.4637(4) 0.1305(3) 0.0724(13) Uani 1 d . . .
C13 C 0.0282(4) 0.0807(4) 0.3802(4) 0.0236(12) Uani 1 d . . .
H13A H 0.0478 0.1291 0.4333 0.080 Uiso 1 d R . .
H13B H -0.0381 0.0324 0.3908 0.080 Uiso 1 d R . .
C1 C 0.1412(5) 0.1342(5) -0.1169(4) 0.0293(13) Uani 1 d . . .
H1A H 0.0768 0.1779 -0.1186 0.080 Uiso 1 d R . .
C2 C 0.2364(5) 0.1679(5) -0.1604(4) 0.0360(14) Uani 1 d . . .
H2A H 0.2399 0.2365 -0.1895 0.080 Uiso 1 d R . .
C4 C 0.3222(5) 0.0088(5) -0.1191(4) 0.0403(15) Uani 1 d . . .
H4A H 0.3842 -0.0383 -0.1210 0.080 Uiso 1 d R . .
C5 C 0.2246(5) -0.0211(5) -0.0741(4) 0.0312(13) Uani 1 d . . .
H5A H 0.2215 -0.0871 -0.0418 0.080 Uiso 1 d R . .
C3 C 0.3275(5) 0.1045(5) -0.1619(4) 0.0352(14) Uani 1 d . . .
H3A H 0.3946 0.1279 -0.1922 0.080 Uiso 1 d R . .
O1 O 0.4622(5) -0.2556(4) 0.2662(4) 0.0771(17) Uani 1 d . . .
C39 C 0.4402(5) -0.3229(6) 0.3205(5) 0.0493(18) Uani 1 d . . .
C38 C 0.3712(7) -0.4284(7) 0.2935(6) 0.072(2) Uani 1 d . . .
H38A H 0.3532 -0.4326 0.2311 0.080 Uiso 1 d R . .
H38B H 0.4123 -0.4916 0.3061 0.080 Uiso 1 d R . .
H38C H 0.3024 -0.4301 0.3260 0.080 Uiso 1 d R . .
C42 C 0.4324(6) -0.2521(7) 0.0314(4) 0.0518(18) Uani 1 d . . .
C43 C 0.3199(8) -0.2905(8) 0.0582(6) 0.073(2) Uani 1 d . . .
H43A H 0.2725 -0.2293 0.0547 0.080 Uiso 1 d R . .
H43B H 0.2890 -0.3545 0.0198 0.080 Uiso 1 d R . .
H43C H 0.3231 -0.3107 0.1182 0.080 Uiso 1 d R . .
C40 C 0.4796(7) -0.3011(8) 0.4141(6) 0.074(2) Uani 1 d . . .
H40A H 0.5243 -0.2299 0.4225 0.080 Uiso 1 d R . .
H40B H 0.4143 -0.2987 0.4505 0.080 Uiso 1 d R . .
H40C H 0.5242 -0.3601 0.4305 0.080 Uiso 1 d R . .
O2 O 0.4538(5) -0.1559(5) 0.0108(4) 0.0711(15) Uani 1 d . . .
C41 C 0.5211(8) -0.3297(7) 0.0303(6) 0.069(2) Uani 1 d . . .
H41A H 0.5889 -0.2910 0.0105 0.080 Uiso 1 d R . .
H41B H 0.5343 -0.3519 0.0889 0.080 Uiso 1 d R . .
H41C H 0.5002 -0.3957 -0.0096 0.080 Uiso 1 d R . .

loop_
_atom_site_aniso_label
_atom_site_aniso_U_11
_atom_site_aniso_U_22
_atom_site_aniso_U_33
_atom_site_aniso_U_23
_atom_site_aniso_U_13
_atom_site_aniso_U_12
Pt1 0.0123(2) 0.0248(2) 0.0170(2) 0.00667(13) -0.00042(13) 0.00369(13)
Fe1 0.0068(4) 0.0234(4) 0.0204(4) 0.0083(3) 0.0010(3) 0.0024(3)
P1 0.0119(7) 0.0242(7) 0.0216(7) 0.0094(6) 0.0007(5) 0.0036(5)
P2 0.0106(6) 0.0245(7) 0.0192(7) 0.0091(5) 0.0011(5) 0.0029(5)
C9 0.017(3) 0.051(4) 0.039(4) 0.021(3) 0.009(3) 0.002(3)
C20 0.019(3) 0.027(3) 0.027(3) 0.015(2) 0.004(2) 0.002(2)
C36 0.034(3) 0.029(3) 0.038(3) 0.007(3) -0.002(3) 0.001(3)
C31 0.025(3) 0.032(3) 0.024(3) 0.012(3) 0.000(2) 0.002(2)
C11 0.009(3) 0.044(3) 0.031(3) 0.006(3) -0.003(2) 0.004(2)
C10 0.005(2) 0.031(3) 0.052(4) 0.008(3) 0.001(2) -0.006(2)
C17 0.065(5) 0.044(4) 0.031(3) 0.020(3) 0.010(3) 0.026(3)
C19 0.031(3) 0.039(3) 0.036(3) 0.019(3) 0.003(3) 0.009(3)
N2 0.015(2) 0.026(2) 0.028(3) 0.007(2) 0.000(2) 0.0021(18)
C35 0.034(3) 0.026(3) 0.038(3) 0.012(3) -0.012(3) -0.003(3)
C32 0.017(3) 0.026(3) 0.026(3) 0.012(2) -0.002(2) 0.004(2)
C25 0.028(3) 0.037(3) 0.034(3) 0.011(3) 0.003(3) 0.008(3)
C14 0.024(3) 0.018(3) 0.025(3) 0.005(2) 0.000(2) 0.007(2)
C30 0.027(3) 0.046(4) 0.027(3) 0.005(3) -0.001(2) -0.003(3)
C23 0.059(4) 0.038(4) 0.033(4) -0.004(3) -0.001(3) 0.016(3)
C37 0.025(3) 0.029(3) 0.032(3) 0.011(3) 0.001(2) 0.003(2)
C24 0.044(4) 0.027(3) 0.041(4) 0.001(3) 0.000(3) 0.015(3)
C8 0.009(3) 0.049(4) 0.040(4) -0.004(3) 0.004(2) 0.007(2)
C22 0.052(4) 0.039(4) 0.028(3) 0.001(3) -0.011(3) 0.001(3)
C33 0.019(3) 0.037(3) 0.029(3) 0.014(3) 0.001(2) 0.000(2)
C6 0.010(3) 0.029(3) 0.024(3) 0.013(2) 0.005(2) 0.005(2)
C18 0.044(4) 0.045(4) 0.039(4) 0.025(3) 0.016(3) 0.020(3)
C27 0.026(3) 0.034(3) 0.029(3) 0.012(3) -0.007(2) 0.006(2)
C21 0.024(3) 0.030(3) 0.033(3) 0.011(3) -0.002(3) 0.005(2)
C29 0.027(3) 0.056(4) 0.027(3) 0.018(3) -0.004(3) 0.005(3)
C28 0.038(4) 0.041(4) 0.038(4) 0.021(3) 0.000(3) 0.015(3)
C7 0.010(3) 0.032(3) 0.052(4) 0.015(3) 0.005(2) 0.005(2)
C16 0.042(4) 0.052(4) 0.036(4) 0.018(3) -0.016(3) 0.017(3)
C34 0.021(3) 0.042(4) 0.041(4) 0.023(3) -0.006(3) -0.007(3)
C15 0.024(3) 0.042(3) 0.035(3) 0.013(3) -0.003(3) 0.006(2)
C26 0.012(2) 0.032(3) 0.022(3) 0.010(2) 0.002(2) 0.003(2)
Sb1 0.0235(3) 0.0374(3) 0.0310(3) 0.00984(19) -0.00152(18) -0.00303(18)
F2 0.035(2) 0.081(3) 0.045(2) 0.028(2) -0.0005(17) -0.0147(19)
F6 0.0208(18) 0.070(3) 0.061(2) 0.012(2) -0.0063(17) -0.0017(16)
F5 0.035(2) 0.085(3) 0.052(2) 0.021(2) -0.0205(18) -0.0049(19)
F4 0.052(2) 0.042(2) 0.080(3) 0.002(2) -0.002(2) 0.0031(18)
F1 0.081(3) 0.050(3) 0.099(4) -0.015(2) -0.011(3) 0.010(2)
N1 0.017(2) 0.030(2) 0.019(2) 0.009(2) -0.0013(18) 0.0041(19)
C12 0.010(3) 0.031(3) 0.029(3) 0.008(2) 0.001(2) 0.005(2)
F3 0.063(3) 0.113(4) 0.043(2) 0.027(2) 0.015(2) -0.005(3)
C13 0.013(3) 0.031(3) 0.030(3) 0.012(2) 0.007(2) 0.007(2)
C1 0.024(3) 0.036(3) 0.030(3) 0.013(3) -0.003(2) 0.007(2)
C2 0.027(3) 0.047(4) 0.037(3) 0.023(3) -0.001(3) -0.001(3)
C4 0.023(3) 0.051(4) 0.051(4) 0.015(3) 0.011(3) 0.015(3)
C5 0.023(3) 0.040(3) 0.034(3) 0.014(3) 0.007(3) 0.012(3)
C3 0.020(3) 0.057(4) 0.029(3) 0.015(3) 0.003(2) -0.002(3)
O1 0.090(4) 0.051(3) 0.097(4) 0.032(3) 0.034(3) 0.012(3)
C39 0.037(4) 0.040(4) 0.076(5) 0.020(4) 0.021(4) 0.013(3)
C38 0.065(5) 0.070(5) 0.083(6) 0.017(5) 0.019(5) -0.009(4)
C42 0.056(5) 0.066(5) 0.032(4) -0.008(4) -0.009(3) 0.011(4)
C43 0.066(6) 0.085(6) 0.065(5) 0.010(5) -0.004(4) -0.011(5)
C40 0.052(5) 0.096(7) 0.076(6) 0.009(5) 0.000(4) 0.017(4)
O2 0.075(4) 0.075(4) 0.067(4) 0.024(3) 0.001(3) 0.004(3)
C41 0.073(6) 0.072(6) 0.062(5) -0.010(4) -0.003(4) 0.028(5)

loop_
_atom_type_symbol
_atom_type_description
_atom_type_scat_dispersion_real
_atom_type_scat_dispersion_imag
_atom_type_scat_source
C C 0.0033 0.0016 'International Tables Vol C Tables 4.2.6.8 and 6.1.1.4'
H H 0.0000 0.0000 'International Tables Vol C Tables 4.2.6.8 and 6.1.1.4'
N N 0.0061 0.0033 'International Tables Vol C Tables 4.2.6.8 and 6.1.1.4'
F F 0.0171 0.0103 'International Tables Vol C Tables 4.2.6.8 and 6.1.1.4'
P P 0.1023 0.0942 'International Tables Vol C Tables 4.2.6.8 and 6.1.1.4'
Fe Fe 0.3463 0.8444 'International Tables Vol C Tables 4.2.6.8 and 6.1.1.4'
Sb Sb -0.5866 1.5461 'International Tables Vol C Tables 4.2.6.8 and 6.1.1.4'
Pt Pt -1.7033 8.3905 'International Tables Vol C Tables 4.2.6.8 and 6.1.1.4'
O O 0.0106 0.0060 'International Tables Vol C Tables 4.2.6.8 and 6.1.1.4'

loop_
_geom_angle_atom_site_label_1
_geom_angle_atom_site_label_2
_geom_angle_atom_site_label_3
_geom_angle
_geom_angle_site_symmetry_1
_geom_angle_site_symmetry_3
_geom_angle_publ_flag
N2 Pt1 N2 180.0 . 2 ?
N2 Pt1 N1 88.63(17) . . y
N2 Pt1 N1 91.37(17) 2 . y
N2 Pt1 N1 91.37(17) . 2 ?
N2 Pt1 N1 88.63(17) 2 2 ?
N1 Pt1 N1 180.0 . 2 ?
C6 Fe1 C11 158.0(2) . . y
C6 Fe1 C7 122.9(2) . . y
C11 Fe1 C7 39.5(2) . . y
C6 Fe1 C8 92.1(2) . . y
C11 Fe1 C8 66.0(2) . . y
C7 Fe1 C8 39.1(2) . . y
C6 Fe1 C9 95.7(2) . . y
C11 Fe1 C9 66.4(2) . . y
C7 Fe1 C9 66.3(2) . . y
C8 Fe1 C9 39.7(2) . . y
C6 Fe1 C10 130.6(2) . . y
C11 Fe1 C10 39.6(2) . . y
C7 Fe1 C10 66.2(2) . . y
C8 Fe1 C10 66.0(2) . . y
C9 Fe1 C10 39.3(2) . . y
C6 Fe1 P1 82.97(16) . . y
C11 Fe1 P1 114.95(16) . . y
C7 Fe1 P1 154.04(17) . . y
C8 Fe1 P1 151.47(18) . . y
C9 Fe1 P1 112.57(18) . . y
C10 Fe1 P1 96.11(16) . . y
C6 Fe1 P2 91.31(15) . . y
C11 Fe1 P2 101.75(16) . . y
C7 Fe1 P2 94.01(15) . . y
C8 Fe1 P2 121.22(18) . . y
C9 Fe1 P2 159.77(17) . . y
C10 Fe1 P2 138.08(17) . . y
P1 Fe1 P2 87.08(6) . . y
C14 P1 C20 101.9(2) . . y
C14 P1 C12 105.3(2) . . y
C20 P1 C12 101.5(2) . . y
C14 P1 Fe1 116.50(16) . . y
C20 P1 Fe1 123.10(17) . . y
C12 P1 Fe1 106.36(18) . . y
C32 P2 C26 101.8(2) . . y
C32 P2 C13 105.1(2) . . y
C26 P2 C13 103.1(2) . . y
C32 P2 Fe1 117.53(17) . . y
C26 P2 Fe1 118.56(16) . . y
C13 P2 Fe1 109.10(17) . . y
C10 C9 C8 107.4(5) . . y
C10 C9 Fe1 70.5(3) . . y
C8 C9 Fe1 70.0(3) . . y
C21 C20 C25 117.6(5) . . y
C21 C20 P1 122.3(4) . . y
C25 C20 P1 120.1(4) . . y
C35 C36 C37 120.3(6) . . y
C30 C31 C26 121.3(5) . . y
C7 C11 C10 107.8(5) . . y
C7 C11 Fe1 70.4(3) . . y
C10 C11 Fe1 70.6(3) . . y
C9 C10 C11 108.1(5) . . y
C9 C10 Fe1 70.2(3) . . y
C11 C10 Fe1 69.8(3) . . y
C18 C17 C16 120.3(5) . . y
C18 C19 C14 120.8(6) . . y
C6 N2 Pt1 166.9(4) . . y
C34 C35 C36 120.2(5) . . y
C33 C32 C37 119.2(5) . . y
C33 C32 P2 122.4(4) . . y
C37 C32 P2 118.4(4) . . y
C24 C25 C20 120.8(6) . . y
C15 C14 C19 118.5(5) . . y
C15 C14 P1 123.2(4) . . y
C19 C14 P1 118.2(4) . . y
C31 C30 C29 119.2(5) . . y
C24 C23 C22 119.5(6) . . y
C36 C37 C32 119.8(5) . . y
C23 C24 C25 121.2(6) . . y
C7 C8 C9 108.4(5) . . y
C7 C8 Fe1 70.4(3) . . y
C9 C8 Fe1 70.2(3) . . y
C21 C22 C23 119.8(6) . . y
C32 C33 C34 120.0(5) . . y
N2 C6 Fe1 176.4(4) . . y
C17 C18 C19 119.9(6) . . y
C26 C27 C28 119.6(5) . . y
C22 C21 C20 121.1(5) . . y
C28 C29 C30 119.7(5) . . y
C29 C28 C27 121.4(6) . . y
C8 C7 C11 108.3(5) . . y
C8 C7 Fe1 70.6(3) . . y
C11 C7 Fe1 70.1(3) . . y
C15 C16 C17 119.8(6) . . y
C35 C34 C33 120.5(5) . . y
C14 C15 C16 120.7(5) . . y
C27 C26 C31 118.8(5) . . y
C27 C26 P2 122.1(4) . . y
C31 C26 P2 119.1(4) . . y
F1 Sb1 F3 91.1(2) . . y
F1 Sb1 F4 179.2(2) . . y
F3 Sb1 F4 89.0(2) . . y
F1 Sb1 F5 89.7(2) . . y
F3 Sb1 F5 90.66(19) . . y
F4 Sb1 F5 91.05(19) . . y
F1 Sb1 F2 91.4(2) . . y
F3 Sb1 F2 177.4(2) . . y
F4 Sb1 F2 88.51(19) . . y
F5 Sb1 F2 90.13(17) . . y
F1 Sb1 F6 89.7(2) . . y
F3 Sb1 F6 89.92(19) . . y
F4 Sb1 F6 89.49(18) . . y
F5 Sb1 F6 179.22(17) . . y
F2 Sb1 F6 89.31(17) . . y
C1 N1 C5 119.1(5) . . y
C1 N1 Pt1 121.0(4) . . y
C5 N1 Pt1 119.8(4) . . y
C13 C12 P1 106.4(3) . . y
C12 C13 P2 108.5(3) . . y
N1 C1 C2 121.4(5) . . y
C3 C2 C1 120.0(5) . . y
C3 C4 C5 118.9(5) . . y
N1 C5 C4 121.4(5) . . y
C4 C3 C2 119.2(5) . . y
O1 C39 C38 119.7(8) . . y
O1 C39 C40 122.0(7) . . y
C38 C39 C40 118.3(7) . . y
O2 C42 C43 121.1(8) . . y
O2 C42 C41 119.9(8) . . y
C43 C42 C41 119.0(8) . . y

loop_
_geom_bond_atom_site_label_1
_geom_bond_atom_site_label_2
_geom_bond_distance
_geom_bond_site_symmetry_2
_geom_bond_publ_flag
Pt1 N2 1.956(5) . y
Pt1 N2 1.956(5) 2 ?
Pt1 N1 2.026(4) . y
Pt1 N1 2.026(4) 2 ?
Fe1 C6 1.839(6) . y
Fe1 C11 2.082(5) . y
Fe1 C7 2.085(5) . y
Fe1 C8 2.088(5) . y
Fe1 C9 2.090(5) . y
Fe1 C10 2.093(5) . y
Fe1 P1 2.1769(16) . y
Fe1 P2 2.1773(15) . y
P1 C14 1.820(5) . y
P1 C20 1.830(5) . y
P1 C12 1.847(5) . y
P2 C32 1.832(5) . y
P2 C26 1.841(5) . y
P2 C13 1.857(5) . y
C9 C10 1.406(9) . y
C9 C8 1.420(9) . y
C20 C21 1.393(8) . y
C20 C25 1.394(8) . y
C36 C35 1.373(8) . y
C36 C37 1.392(8) . y
C31 C30 1.386(8) . y
C31 C26 1.387(8) . y
C11 C7 1.408(8) . y
C11 C10 1.416(8) . y
C17 C18 1.356(10) . y
C17 C16 1.388(9) . y
C19 C18 1.387(8) . y
C19 C14 1.390(8) . y
N2 C6 1.176(7) . y
C35 C34 1.364(9) . y
C32 C33 1.382(7) . y
C32 C37 1.395(8) . y
C25 C24 1.365(9) . y
C14 C15 1.380(8) . y
C30 C29 1.390(9) . y
C23 C24 1.355(9) . y
C23 C22 1.391(9) . y
C8 C7 1.395(9) . y
C22 C21 1.371(8) . y
C33 C34 1.393(8) . y
C27 C26 1.382(8) . y
C27 C28 1.396(9) . y
C29 C28 1.358(9) . y
C16 C15 1.382(8) . y
Sb1 F1 1.846(4) . y
Sb1 F3 1.859(4) . y
Sb1 F4 1.863(4) . y
Sb1 F5 1.866(3) . y
Sb1 F2 1.867(4) . y
Sb1 F6 1.873(3) . y
N1 C1 1.334(7) . y
N1 C5 1.338(7) . y
C12 C13 1.525(8) . y
C1 C2 1.369(8) . y
C2 C3 1.367(9) . y
C4 C3 1.358(9) . y
C4 C5 1.393(8) . y
O1 C39 1.215(8) . y
C39 C38 1.463(11) . y
C39 C40 1.476(11) . y
C42 O2 1.223(9) . y
C42 C43 1.452(12) . y
C42 C41 1.455(11) . y
